data_9003102
loop_
_publ_author_name
'Ferro, O.'
'Quartieri, S.'
'Vezzalini, G.'
'Ceriani, C.'
'Fois, E.'
'Gamba, A.'
'Cruciani, G.'

_publ_section_title
;Dehydration dynamics of bikitaite: I. In situ synchrotron powder X-ray
 diffraction study Sample: T = 468
;
_journal_name_full 'American Mineralogist'
_journal_page_first 94
_journal_page_last 101
_journal_volume 89
_journal_year 2004
_chemical_formula_sum 'Al Li O6 Si2'
_chemical_name_mineral Bikitaite
_space_group_IT_number 1
_symmetry_space_group_name_Hall 'P 1'
_symmetry_space_group_name_H-M 'P 1'
_cell_angle_alpha 89.737
_cell_angle_beta 114.072
_cell_angle_gamma 90.169
_cell_length_a 8.6274
_cell_length_b 4.9898
_cell_length_c 7.5729
_cell_formula_units_Z 2
_cell_volume 297.651
_database_code_amcsd 0003191
_exptl_crystal_density_diffrn 2.076
_cod_original_formula_sum 'Li Al Si2 O6'
_cod_database_code 9003102

loop_
_space_group_symop_operation_xyz
x,y,z

loop_
_atom_site_label
_atom_site_fract_x
_atom_site_fract_y
_atom_site_fract_z
_atom_site_U_iso_or_equiv
Li1 0.32000 0.35200 0.16700 0.09119
Li2 0.71800 0.85900 0.91100 0.09119
Al13 0.37700 0.87400 0.93100 0.05193
Al21 0.89100 0.35700 0.89500 0.05193
Si11 0.10500 0.86600 0.09000 0.05699
Si12 0.10380 0.80060 0.50490 0.05699
Si22 0.88600 0.31300 0.49400 0.05699
Si23 0.61800 0.36700 0.06800 0.05699
O11 0.26400 0.72700 0.05500 0.05446
O12 0.08300 0.19100 0.03900 0.05446
O13 0.13500 0.80800 0.31000 0.06333
O14 0.04400 0.52000 0.55900 0.06333
O15 0.26700 0.91400 0.68700 0.06333
O16 0.44500 0.19000 0.01800 0.05446
O21 0.73800 0.24600 0.97200 0.05826
O22 0.93800 0.68400 0.97200 0.05826
O23 0.79500 0.32600 0.64400 0.06333
O24 0.95400 0.01200 0.47900 0.06333
O25 0.72100 0.38000 0.29900 0.06333
O26 0.55900 0.67300 0.99700 0.05826

loop_
_cod_related_entry_id
_cod_related_entry_database
_cod_related_entry_code
1 AMCSD 0003191
